data_2211836
loop_
_publ_author_name
'Yathirajan, H. S.'
'Malte, K.'
'Narayana, B.'
'Sreevidya, T.V.'
'Bolte, Michael'

_publ_section_title
;
 1,5-Bis(4-bromophenyl)-3-(3-nitrophenyl)pentane-1,5-dione
;
_journal_coeditor_code HB2231
_journal_issue 1
_journal_name_full 'Acta Crystallographica Section E'
_journal_page_first o228
_journal_page_last o229
_journal_paper_doi 10.1107/S1600536806052585
_journal_volume 63
_journal_year 2007
_chemical_formula_iupac 'C23 H17 Br2 N O4'
_chemical_formula_moiety 'C23 H17 Br2 N O4'
_chemical_formula_sum 'C23 H17 Br2 N O4'
_chemical_formula_weight 531.20
_chemical_name_systematic
;
1,5-Bis(4-bromophenyl)-3-(3-nitrophenyl)pentane-1,5-dione
;
_space_group_IT_number 61
_symmetry_cell_setting orthorhombic
_symmetry_space_group_name_Hall '-P 2ac 2ab'
_symmetry_space_group_name_H-M 'P b c a'
_atom_sites_solution_hydrogens geom
_atom_sites_solution_primary direct
_atom_sites_solution_secondary difmap
_audit_creation_method SHELXL-97
_cell_angle_alpha 90.00
_cell_angle_beta 90.00
_cell_angle_gamma 90.00
_cell_formula_units_Z 8
_cell_length_a 21.3111(10)
_cell_length_b 9.3462(5)
_cell_length_c 22.3385(16)
_cell_measurement_reflns_used 18539
_cell_measurement_temperature 293(2)
_cell_measurement_theta_max 26.9
_cell_measurement_theta_min 3.7
_cell_volume 4449.3(4)
_computing_cell_refinement X-AREA
_computing_data_collection 'X-AREA (Stoe & Cie, 2001)'
_computing_data_reduction X-AREA
_computing_molecular_graphics 'PLATON (Spek, 2003)'
_computing_publication_material 'SHELXL97 and PLATON'
_computing_structure_refinement 'SHELXL97 (Sheldrick, 1997)'
_computing_structure_solution 'SHELXS97 (Sheldrick, 1997)'
_diffrn_ambient_temperature 293(2)
_diffrn_measured_fraction_theta_full 0.997
_diffrn_measured_fraction_theta_max 0.997
_diffrn_measurement_device_type 'Stoe IPDS-II two-circle'
_diffrn_measurement_method \w
_diffrn_radiation_monochromator graphite
_diffrn_radiation_source 'fine-focus sealed tube'
_diffrn_radiation_type MoK\a
_diffrn_radiation_wavelength 0.71073
_diffrn_reflns_av_R_equivalents 0.0849
_diffrn_reflns_av_sigmaI/netI 0.0360
_diffrn_reflns_limit_h_max 24
_diffrn_reflns_limit_h_min -25
_diffrn_reflns_limit_k_max 11
_diffrn_reflns_limit_k_min -11
_diffrn_reflns_limit_l_max 26
_diffrn_reflns_limit_l_min -26
_diffrn_reflns_number 37736
_diffrn_reflns_theta_full 25.00
_diffrn_reflns_theta_max 25.03
_diffrn_reflns_theta_min 3.63
_diffrn_standards_number 0
_exptl_absorpt_coefficient_mu 3.672
_exptl_absorpt_correction_T_max 0.637
_exptl_absorpt_correction_T_min 0.430
_exptl_absorpt_correction_type multi-scan
_exptl_absorpt_process_details '(MULABS; Spek, 2003; Blessing, 1995)'
_exptl_crystal_colour 'light orange--brown'
_exptl_crystal_density_diffrn 1.586
_exptl_crystal_density_method 'not measured'
_exptl_crystal_description block
_exptl_crystal_F_000 2112
_exptl_crystal_size_max 0.25
_exptl_crystal_size_mid 0.21
_exptl_crystal_size_min 0.13
_refine_diff_density_max 0.671
_refine_diff_density_min -0.553
_refine_ls_extinction_coef 0.00139(19)
_refine_ls_extinction_expression Fc^*^=kFc[1+0.001xFc^2^\l^3^/sin(2\q)]^-1/4^
_refine_ls_extinction_method SHELXL97
_refine_ls_goodness_of_fit_ref 1.175
_refine_ls_hydrogen_treatment constr
_refine_ls_matrix_type full
_refine_ls_number_parameters 272
_refine_ls_number_reflns 3916
_refine_ls_number_restraints 0
_refine_ls_restrained_S_all 1.175
_refine_ls_R_factor_all 0.0897
_refine_ls_R_factor_gt 0.0674
_refine_ls_shift/su_max 0.001
_refine_ls_shift/su_mean 0.000
_refine_ls_structure_factor_coef Fsqd
_refine_ls_weighting_details 'calc w=1/[\s^2^(Fo^2^)+(0.0312P)^2^+8.8217P] where P=(Fo^2^+2Fc^2^)/3'
_refine_ls_weighting_scheme calc
_refine_ls_wR_factor_gt 0.1203
_refine_ls_wR_factor_ref 0.1294
_reflns_number_gt 3049
_reflns_number_total 3916
_reflns_threshold_expression I>2\s(I)
_cod_data_source_file hb2231.cif
_cod_data_source_block I
_cod_depositor_comments
;
The following automatic conversions were performed:
'_symmetry_cell_setting' value 'Orthorhombic' changed to 'orthorhombic'
according to '/home/saulius/struct/CIF-dictionaries/cif_core.dic'
dictionary named 'cif_core.dic' version 2.4.1 from 2010-06-29.

Automatic conversion script
Id: cif_fix_enum 1527 2010-12-29 10:47:43Z saulius 

The following automatic conversions were performed:

'_symmetry_cell_setting' value 'Orthorhombic' changed to
'orthorhombic' according to
/home/saulius/struct/CIF-dictionaries/cif_core.dic dictionary named
'cif_core.dic' version 2.4.1 from 2010-06-29.

Automatic conversion script
Id: cif_fix_values 1715 2011-07-08 13:25:40Z adriana 
;
_cod_database_code 2211836
_cod_database_fobs_code 2211836

loop_
_symmetry_equiv_pos_as_xyz
'x, y, z'
'-x+1/2, -y, z+1/2'
'-x, y+1/2, -z+1/2'
'x+1/2, -y+1/2, -z'
'-x, -y, -z'
'x-1/2, y, -z-1/2'
'x, -y-1/2, z-1/2'
'-x-1/2, y-1/2, z'

loop_
_atom_site_type_symbol
_atom_site_label
_atom_site_fract_x
_atom_site_fract_y
_atom_site_fract_z
_atom_site_U_iso_or_equiv
_atom_site_adp_type
_atom_site_calc_flag
_atom_site_refinement_flags
_atom_site_occupancy
Br Br1 0.11432(3) 0.44065(12) 0.38602(4) 0.1070(4) Uani d . 1
Br Br2 0.83232(3) 0.75741(8) 0.25428(3) 0.0815(3) Uani d . 1
N N1 0.5329(3) 0.0006(7) 0.2756(3) 0.0899(19) Uani d . 1
O O1 0.40951(17) 0.2941(4) 0.49076(17) 0.0620(10) Uani d . 1
O O2 0.64118(17) 0.4041(4) 0.45225(18) 0.0657(11) Uani d . 1
O O3 0.5587(4) -0.1108(6) 0.2618(3) 0.145(3) Uani d . 1
O O4 0.5083(3) 0.0766(8) 0.2392(3) 0.142(3) Uani d . 1
C C1 0.3948(2) 0.3632(5) 0.4465(2) 0.0447(12) Uani d . 1
C C2 0.4441(2) 0.4373(5) 0.4091(2) 0.0449(11) Uani d . 1
H H2A 0.4397 0.5399 0.4142 0.054 Uiso calc R 1
H H2B 0.4366 0.4157 0.3673 0.054 Uiso calc R 1
C C3 0.5120(2) 0.3945(5) 0.4248(2) 0.0421(11) Uani d . 1
H H3 0.5178 0.4071 0.4680 0.051 Uiso calc R 1
C C4 0.5573(2) 0.4954(5) 0.3926(2) 0.0458(12) Uani d . 1
H H4A 0.5528 0.4810 0.3498 0.055 Uiso calc R 1
H H4B 0.5450 0.5932 0.4012 0.055 Uiso calc R 1
C C5 0.6259(2) 0.4776(5) 0.4089(2) 0.0459(12) Uani d . 1
C C11 0.3271(2) 0.3799(5) 0.4297(2) 0.0468(12) Uani d . 1
C C12 0.2814(3) 0.3126(7) 0.4631(3) 0.0637(15) Uani d . 1
H H12 0.2933 0.2546 0.4950 0.076 Uiso calc R 1
C C13 0.2184(3) 0.3290(7) 0.4505(3) 0.0706(17) Uani d . 1
H H13 0.1883 0.2828 0.4735 0.085 Uiso calc R 1
C C14 0.2009(2) 0.4139(7) 0.4037(3) 0.0652(16) Uani d . 1
C C15 0.2447(3) 0.4828(8) 0.3692(3) 0.0769(19) Uani d . 1
H H15 0.2321 0.5411 0.3376 0.092 Uiso calc R 1
C C16 0.3080(2) 0.4648(7) 0.3817(3) 0.0634(15) Uani d . 1
H H16 0.3379 0.5098 0.3580 0.076 Uiso calc R 1
C C21 0.6744(2) 0.5512(5) 0.3722(2) 0.0472(12) Uani d . 1
C C22 0.7376(3) 0.5373(7) 0.3877(3) 0.0674(16) Uani d . 1
H H22 0.7487 0.4850 0.4215 0.081 Uiso calc R 1
C C23 0.7841(3) 0.6006(7) 0.3534(3) 0.0752(18) Uani d . 1
H H23 0.8261 0.5913 0.3642 0.090 Uiso calc R 1
C C24 0.7679(2) 0.6769(6) 0.3034(3) 0.0589(14) Uani d . 1
C C25 0.7061(3) 0.6961(6) 0.2871(3) 0.0616(15) Uani d . 1
H H25 0.6958 0.7501 0.2536 0.074 Uiso calc R 1
C C26 0.6599(2) 0.6332(6) 0.3217(3) 0.0552(14) Uani d . 1
H H26 0.6181 0.6457 0.3111 0.066 Uiso calc R 1
C C31 0.52619(19) 0.2385(5) 0.40948(19) 0.0367(10) Uani d . 1
C C32 0.5206(2) 0.1892(5) 0.3509(2) 0.0467(12) Uani d . 1
H H32 0.5064 0.2494 0.3207 0.056 Uiso calc R 1
C C33 0.5367(2) 0.0485(6) 0.3385(3) 0.0549(14) Uani d . 1
C C34 0.5565(3) -0.0457(6) 0.3822(3) 0.0627(16) Uani d . 1
H H34 0.5662 -0.1401 0.3729 0.075 Uiso calc R 1
C C35 0.5613(3) 0.0041(6) 0.4398(3) 0.0607(15) Uani d . 1
H H35 0.5750 -0.0566 0.4701 0.073 Uiso calc R 1
C C36 0.5459(2) 0.1436(5) 0.4528(2) 0.0470(12) Uani d . 1
H H36 0.5489 0.1749 0.4922 0.056 Uiso calc R 1

loop_
_atom_site_aniso_label
_atom_site_aniso_U_11
_atom_site_aniso_U_22
_atom_site_aniso_U_33
_atom_site_aniso_U_12
_atom_site_aniso_U_13
_atom_site_aniso_U_23
Br1 0.0444(3) 0.1961(10) 0.0806(5) 0.0205(5) 0.0044(3) -0.0093(6)
Br2 0.0644(4) 0.0984(5) 0.0816(5) -0.0132(4) 0.0116(3) -0.0034(4)
N1 0.091(4) 0.089(4) 0.090(4) 0.012(4) -0.021(3) -0.047(4)
O1 0.062(2) 0.070(3) 0.054(2) 0.0190(19) 0.0044(18) 0.022(2)
O2 0.059(2) 0.064(2) 0.074(3) -0.0030(19) -0.022(2) 0.020(2)
O3 0.213(7) 0.104(4) 0.119(5) 0.039(5) -0.028(5) -0.068(4)
O4 0.165(6) 0.181(6) 0.079(4) 0.074(5) -0.062(4) -0.065(4)
C1 0.053(3) 0.037(3) 0.044(3) 0.009(2) 0.001(2) 0.001(2)
C2 0.044(3) 0.042(3) 0.049(3) 0.010(2) -0.002(2) 0.005(2)
C3 0.047(3) 0.041(3) 0.039(3) 0.003(2) -0.006(2) 0.000(2)
C4 0.045(3) 0.038(3) 0.055(3) 0.001(2) -0.016(2) 0.002(2)
C5 0.054(3) 0.030(2) 0.055(3) 0.000(2) -0.012(2) -0.004(2)
C11 0.047(3) 0.047(3) 0.046(3) 0.007(2) 0.004(2) 0.001(2)
C12 0.064(4) 0.074(4) 0.053(3) 0.003(3) 0.003(3) 0.013(3)
C13 0.048(3) 0.094(5) 0.069(4) -0.011(3) 0.017(3) 0.009(4)
C14 0.044(3) 0.100(5) 0.052(3) 0.009(3) 0.007(2) -0.008(3)
C15 0.056(3) 0.108(5) 0.067(4) 0.014(4) -0.004(3) 0.024(4)
C16 0.046(3) 0.083(4) 0.062(4) 0.005(3) 0.004(3) 0.019(3)
C21 0.046(3) 0.041(3) 0.054(3) 0.004(2) -0.006(2) -0.005(2)
C22 0.058(3) 0.084(4) 0.060(4) 0.003(3) -0.012(3) 0.012(3)
C23 0.045(3) 0.099(5) 0.081(5) 0.003(3) -0.007(3) 0.008(4)
C24 0.052(3) 0.062(3) 0.063(4) -0.002(3) 0.004(3) -0.011(3)
C25 0.060(3) 0.062(4) 0.063(4) 0.003(3) -0.005(3) 0.007(3)
C26 0.046(3) 0.050(3) 0.070(4) 0.005(3) -0.006(3) -0.002(3)
C31 0.032(2) 0.041(2) 0.037(2) -0.002(2) -0.0007(18) -0.001(2)
C32 0.039(3) 0.052(3) 0.049(3) 0.002(2) -0.008(2) 0.003(2)
C33 0.045(3) 0.050(3) 0.070(4) -0.005(3) -0.001(3) -0.024(3)
C34 0.056(3) 0.032(3) 0.100(5) 0.001(3) 0.007(3) -0.008(3)
C35 0.060(3) 0.045(3) 0.078(4) 0.008(3) 0.011(3) 0.019(3)
C36 0.047(3) 0.048(3) 0.046(3) 0.004(2) 0.003(2) 0.007(2)

loop_
_atom_type_symbol
_atom_type_description
_atom_type_scat_dispersion_real
_atom_type_scat_dispersion_imag
_atom_type_scat_source
C C 0.0033 0.0016 'International Tables Vol C Tables 4.2.6.8 and 6.1.1.4'
H H 0.0000 0.0000 'International Tables Vol C Tables 4.2.6.8 and 6.1.1.4'
N N 0.0061 0.0033 'International Tables Vol C Tables 4.2.6.8 and 6.1.1.4'
O O 0.0106 0.0060 'International Tables Vol C Tables 4.2.6.8 and 6.1.1.4'
Br Br -0.2901 2.4595 'International Tables Vol C Tables 4.2.6.8 and 6.1.1.4'

loop_
_geom_angle_atom_site_label_1
_geom_angle_atom_site_label_2
_geom_angle_atom_site_label_3
_geom_angle
O4 N1 O3 122.0(7)
O4 N1 C33 119.3(6)
O3 N1 C33 118.5(7)
O1 C1 C11 120.3(4)
O1 C1 C2 120.7(4)
C11 C1 C2 118.9(4)
C1 C2 C3 114.1(4)
C1 C2 H2A 108.7
C3 C2 H2A 108.7
C1 C2 H2B 108.7
C3 C2 H2B 108.7
H2A C2 H2B 107.6
C31 C3 C4 111.0(4)
C31 C3 C2 112.5(4)
C4 C3 C2 109.0(4)
C31 C3 H3 108.1
C4 C3 H3 108.1
C2 C3 H3 108.1
C5 C4 C3 115.3(4)
C5 C4 H4A 108.4
C3 C4 H4A 108.4
C5 C4 H4B 108.4
C3 C4 H4B 108.4
H4A C4 H4B 107.5
O2 C5 C21 120.5(5)
O2 C5 C4 120.4(5)
C21 C5 C4 119.1(4)
C12 C11 C16 118.1(5)
C12 C11 C1 119.8(5)
C16 C11 C1 122.2(4)
C11 C12 C13 121.7(6)
C11 C12 H12 119.2
C13 C12 H12 119.2
C14 C13 C12 119.2(5)
C14 C13 H13 120.4
C12 C13 H13 120.4
C13 C14 C15 121.2(5)
C13 C14 Br1 120.1(4)
C15 C14 Br1 118.8(5)
C14 C15 C16 119.4(6)
C14 C15 H15 120.3
C16 C15 H15 120.3
C15 C16 C11 120.5(5)
C15 C16 H16 119.8
C11 C16 H16 119.8
C22 C21 C26 117.6(5)
C22 C21 C5 119.4(5)
C26 C21 C5 123.0(4)
C23 C22 C21 120.9(5)
C23 C22 H22 119.6
C21 C22 H22 119.6
C24 C23 C22 119.6(5)
C24 C23 H23 120.2
C22 C23 H23 120.2
C23 C24 C25 121.6(5)
C23 C24 Br2 119.5(4)
C25 C24 Br2 118.8(5)
C24 C25 C26 118.5(5)
C24 C25 H25 120.7
C26 C25 H25 120.7
C25 C26 C21 121.7(5)
C25 C26 H26 119.1
C21 C26 H26 119.1
C36 C31 C32 118.2(5)
C36 C31 C3 121.1(4)
C32 C31 C3 120.6(4)
C33 C32 C31 118.7(5)
C33 C32 H32 120.7
C31 C32 H32 120.7
C34 C33 C32 122.7(5)
C34 C33 N1 119.7(5)
C32 C33 N1 117.6(6)
C35 C34 C33 118.0(5)
C35 C34 H34 121.0
C33 C34 H34 121.0
C34 C35 C36 120.1(5)
C34 C35 H35 119.9
C36 C35 H35 119.9
C35 C36 C31 122.3(5)
C35 C36 H36 118.9
C31 C36 H36 118.9

loop_
_geom_bond_atom_site_label_1
_geom_bond_atom_site_label_2
_geom_bond_distance
Br1 C14 1.903(5)
Br2 C24 1.912(6)
N1 O4 1.201(8)
N1 O3 1.218(7)
N1 C33 1.476(8)
O1 C1 1.222(6)
O2 C5 1.231(6)
C1 C11 1.499(7)
C1 C2 1.511(7)
C2 C3 1.541(6)
C2 H2A 0.9700
C2 H2B 0.9700
C3 C31 1.528(6)
C3 C4 1.529(7)
C3 H3 0.9800
C4 C5 1.516(6)
C4 H4A 0.9700
C4 H4B 0.9700
C5 C21 1.488(7)
C11 C12 1.378(7)
C11 C16 1.394(7)
C12 C13 1.381(7)
C12 H12 0.9300
C13 C14 1.363(8)
C13 H13 0.9300
C14 C15 1.373(8)
C15 C16 1.388(8)
C15 H15 0.9300
C16 H16 0.9300
C21 C22 1.397(7)
C21 C26 1.399(7)
C22 C23 1.385(8)
C22 H22 0.9300
C23 C24 1.368(8)
C23 H23 0.9300
C24 C25 1.378(7)
C25 C26 1.384(8)
C25 H25 0.9300
C26 H26 0.9300
C31 C36 1.379(6)
C31 C32 1.393(6)
C32 C33 1.386(7)
C32 H32 0.9300
C33 C34 1.379(8)
C34 C35 1.373(8)
C34 H34 0.9300
C35 C36 1.375(7)
C35 H35 0.9300
C36 H36 0.9300

loop_
_geom_torsion_atom_site_label_1
_geom_torsion_atom_site_label_2
_geom_torsion_atom_site_label_3
_geom_torsion_atom_site_label_4
_geom_torsion
_geom_torsion_publ_flag
O1 C1 C2 C3 10.8(7) ?
C11 C1 C2 C3 -171.4(4) ?
C1 C2 C3 C31 66.8(5) ?
C1 C2 C3 C4 -169.7(4) ?
C31 C3 C4 C5 -62.1(5) ?
C2 C3 C4 C5 173.5(4) ?
C3 C4 C5 O2 -11.7(7) ?
C3 C4 C5 C21 168.8(4) ?
O1 C1 C11 C12 -2.4(8) y
C2 C1 C11 C12 179.7(5) ?
O1 C1 C11 C16 176.0(5) ?
C2 C1 C11 C16 -1.8(7) ?
C16 C11 C12 C13 -0.8(9) ?
C1 C11 C12 C13 177.8(5) ?
C11 C12 C13 C14 0.1(10) ?
C12 C13 C14 C15 0.0(10) ?
C12 C13 C14 Br1 -179.1(5) ?
C13 C14 C15 C16 0.6(11) ?
Br1 C14 C15 C16 179.7(5) ?
C14 C15 C16 C11 -1.3(10) ?
C12 C11 C16 C15 1.4(9) ?
C1 C11 C16 C15 -177.1(6) ?
O2 C5 C21 C22 -0.7(8) y
C4 C5 C21 C22 178.8(5) ?
O2 C5 C21 C26 178.4(5) ?
C4 C5 C21 C26 -2.1(7) ?
C26 C21 C22 C23 -1.2(9) ?
C5 C21 C22 C23 177.9(5) ?
C21 C22 C23 C24 -0.4(10) ?
C22 C23 C24 C25 1.8(10) ?
C22 C23 C24 Br2 -177.4(5) ?
C23 C24 C25 C26 -1.5(9) ?
Br2 C24 C25 C26 177.7(4) ?
C24 C25 C26 C21 -0.2(9) ?
C22 C21 C26 C25 1.5(8) ?
C5 C21 C26 C25 -177.6(5) ?
C4 C3 C31 C36 115.9(5) ?
C2 C3 C31 C36 -121.6(5) ?
C4 C3 C31 C32 -62.9(5) ?
C2 C3 C31 C32 59.6(6) ?
C36 C31 C32 C33 -1.8(7) ?
C3 C31 C32 C33 177.1(4) ?
C31 C32 C33 C34 1.8(8) ?
C31 C32 C33 N1 -177.5(5) ?
O4 N1 C33 C34 170.5(7) ?
O3 N1 C33 C34 -14.3(9) ?
O4 N1 C33 C32 -10.1(9) ?
O3 N1 C33 C32 165.1(7) ?
C32 C33 C34 C35 -1.4(8) ?
N1 C33 C34 C35 178.0(5) ?
C33 C34 C35 C36 0.9(8) ?
C34 C35 C36 C31 -0.9(8) ?
C32 C31 C36 C35 1.4(7) ?
C3 C31 C36 C35 -177.4(4) ?

loop_
_cod_related_entry_id
_cod_related_entry_database
_cod_related_entry_code
1 ChemSpider 21125666
